data_2237526
loop_
_publ_author_name
'Nie, Cui-Yun'
'Tian, Yu-Peng'

_publ_section_title
;
 Bis(4-{2-[4-(diethylamino)phenyl]ethenyl}pyridine-\k<i>N</i>)diiodidozinc
;
_journal_coeditor_code LR2093
_journal_issue 3
_journal_name_full 'Acta Crystallographica Section E'
_journal_page_first m135
_journal_paper_doi 10.1107/S1600536813001736
_journal_volume 69
_journal_year 2013
_chemical_formula_iupac '[Zn I2 (C17 H20 N2)2]'
_chemical_formula_moiety 'C34 H40 I2 N4 Zn'
_chemical_formula_sum 'C34 H40 I2 N4 Zn'
_chemical_formula_weight 823.87
_chemical_name_systematic
;
Bis(4-{2-[4-(diethylamino)phenyl]ethenyl}pyridine-\k<i>N</i>)diiodididozinc
;
_space_group_IT_number 14
_symmetry_cell_setting monoclinic
_symmetry_space_group_name_Hall '-P 2ybc'
_symmetry_space_group_name_H-M 'P 1 21/c 1'
_atom_sites_solution_hydrogens geom
_atom_sites_solution_primary direct
_atom_sites_solution_secondary difmap
_audit_creation_method SHELXL-97
_cell_angle_alpha 90.00
_cell_angle_beta 112.693(12)
_cell_angle_gamma 90.00
_cell_formula_units_Z 4
_cell_length_a 13.724(5)
_cell_length_b 9.861(8)
_cell_length_c 27.742(3)
_cell_measurement_reflns_used 3863
_cell_measurement_temperature 293(2)
_cell_measurement_theta_max 19.09
_cell_measurement_theta_min 2.21
_cell_volume 3464(3)
_computing_cell_refinement 'SAINT (Bruker, 2002)'
_computing_data_collection 'SMART (Bruker, 2002)'
_computing_data_reduction 'SAINT (Bruker, 2002)'
_computing_molecular_graphics 'SHELXTL (Sheldrick, 2008)'
_computing_publication_material 'SHELXTL (Sheldrick, 2008)'
_computing_structure_refinement 'SHELXTL (Sheldrick, 2008)'
_computing_structure_solution 'SHELXTL (Sheldrick, 2008)'
_diffrn_ambient_temperature 293(2)
_diffrn_measured_fraction_theta_full 0.999
_diffrn_measured_fraction_theta_max 0.999
_diffrn_measurement_device_type 'Bruker SMART CCD area-detector'
_diffrn_measurement_method 'phi and omega scans'
_diffrn_radiation_monochromator graphite
_diffrn_radiation_source 'fine-focus sealed tube'
_diffrn_radiation_type MoK\a
_diffrn_radiation_wavelength 0.71069
_diffrn_reflns_av_R_equivalents 0.0493
_diffrn_reflns_av_sigmaI/netI 0.0483
_diffrn_reflns_limit_h_max 16
_diffrn_reflns_limit_h_min -16
_diffrn_reflns_limit_k_max 11
_diffrn_reflns_limit_k_min -11
_diffrn_reflns_limit_l_max 32
_diffrn_reflns_limit_l_min -32
_diffrn_reflns_number 23970
_diffrn_reflns_theta_full 25.00
_diffrn_reflns_theta_max 25.00
_diffrn_reflns_theta_min 1.59
_exptl_absorpt_coefficient_mu 2.519
_exptl_absorpt_correction_T_max 0.6072
_exptl_absorpt_correction_T_min 0.5089
_exptl_absorpt_correction_type multi-scan
_exptl_absorpt_process_details '(SADABS; Bruker, 2002)'
_exptl_crystal_colour red
_exptl_crystal_density_diffrn 1.580
_exptl_crystal_density_method 'not measured'
_exptl_crystal_description block
_exptl_crystal_F_000 1632
_exptl_crystal_size_max 0.31
_exptl_crystal_size_mid 0.23
_exptl_crystal_size_min 0.22
_refine_diff_density_max 1.440
_refine_diff_density_min -0.947
_refine_ls_extinction_method none
_refine_ls_goodness_of_fit_ref 1.044
_refine_ls_hydrogen_treatment constr
_refine_ls_matrix_type full
_refine_ls_number_parameters 374
_refine_ls_number_reflns 6097
_refine_ls_number_restraints 305
_refine_ls_restrained_S_all 1.065
_refine_ls_R_factor_all 0.1117
_refine_ls_R_factor_gt 0.0631
_refine_ls_shift/su_max 0.017
_refine_ls_shift/su_mean 0.001
_refine_ls_structure_factor_coef Fsqd
_refine_ls_weighting_details 'calc w=1/[\s^2^(Fo^2^)+(0.0883P)^2^+10.7456P] where P=(Fo^2^+2Fc^2^)/3'
_refine_ls_weighting_scheme calc
_refine_ls_wR_factor_gt 0.1630
_refine_ls_wR_factor_ref 0.1970
_reflns_number_gt 3568
_reflns_number_total 6097
_reflns_threshold_expression I>2sigma(I)
_cod_data_source_file lr2093.cif
_cod_data_source_block I
_cod_original_sg_symbol_H-M 'P 21/c'
_cod_database_code 2237526
_cod_database_fobs_code 2237526

loop_
_symmetry_equiv_pos_as_xyz
'x, y, z'
'-x, y+1/2, -z+1/2'
'-x, -y, -z'
'x, -y-1/2, z-1/2'

loop_
_atom_site_type_symbol
_atom_site_label
_atom_site_fract_x
_atom_site_fract_y
_atom_site_fract_z
_atom_site_U_iso_or_equiv
_atom_site_adp_type
_atom_site_calc_flag
_atom_site_refinement_flags
_atom_site_occupancy
_atom_site_symmetry_multiplicity
I I1 -0.08626(6) 0.88056(8) 0.28023(3) 0.0904(3) Uani d . 1 1
I I2 -0.14470(6) 0.74792(8) 0.41847(3) 0.0923(3) Uani d . 1 1
Zn Zn2 -0.07433(8) 0.69644(10) 0.34668(4) 0.0633(3) Uani d . 1 1
N N1 -0.1561(6) 0.5329(8) 0.3044(3) 0.0682(19) Uani d U 1 1
N N2 0.0736(6) 0.6182(7) 0.3834(3) 0.0634(19) Uani d . 1 1
N N3 0.7603(9) 0.0057(13) 0.5880(5) 0.128(3) Uani d DU 1 1
N N4 -0.6764(8) -0.2949(11) 0.1114(5) 0.109(3) Uani d U 1 1
C C1 -0.2622(9) 0.5358(13) 0.2838(4) 0.092(2) Uani d U 1 1
H H1 -0.2971 0.6131 0.2879 0.110 Uiso calc R 1 1
C C2 -0.1121(10) 0.4205(11) 0.2965(4) 0.087(2) Uani d U 1 1
H H2 -0.0387 0.4174 0.3099 0.104 Uiso calc R 1 1
C C3 -0.3218(10) 0.4242(13) 0.2560(4) 0.097(2) Uani d U 1 1
H H3 -0.3952 0.4289 0.2415 0.117 Uiso calc R 1 1
C C4 -0.1640(10) 0.3098(12) 0.2709(4) 0.095(2) Uani d U 1 1
H H4 -0.1260 0.2351 0.2673 0.114 Uiso calc R 1 1
C C5 -0.2702(11) 0.3058(12) 0.2504(5) 0.098(2) Uani d DU 1 1
C C6 -0.3144(9) 0.1787(12) 0.2286(4) 0.106(2) Uani d DU 1 1
H H6 -0.2692 0.1044 0.2358 0.128 Uiso calc R 1 1
C C7 -0.4166(8) 0.1580(12) 0.1984(4) 0.099(2) Uani d DU 1 1
H H7 -0.4585 0.2355 0.1901 0.119 Uiso calc R 1 1
C C8 -0.4705(9) 0.0341(11) 0.1772(5) 0.092(2) Uani d DU 1 1
C C9 -0.4359(9) -0.1008(12) 0.1869(5) 0.095(2) Uani d U 1 1
H H9 -0.3662 -0.1185 0.2087 0.114 Uiso calc R 1 1
C C10 -0.5727(9) 0.0500(12) 0.1444(5) 0.093(2) Uani d U 1 1
H H10 -0.5982 0.1381 0.1367 0.111 Uiso calc R 1 1
C C11 -0.6412(9) -0.0537(11) 0.1217(5) 0.089(2) Uani d U 1 1
H H11 -0.7099 -0.0341 0.0990 0.106 Uiso calc R 1 1
C C12 -0.5036(9) -0.2085(12) 0.1644(5) 0.092(2) Uani d U 1 1
H H12 -0.4778 -0.2967 0.1712 0.111 Uiso calc R 1 1
C C13 -0.6097(8) -0.1874(12) 0.1319(5) 0.086(2) Uani d U 1 1
C C14 -0.7856(11) -0.2734(15) 0.0712(6) 0.133(4) Uani d DU 1 1
H H14A -0.7844 -0.1988 0.0487 0.160 Uiso calc R 1 1
H H14B -0.8076 -0.3542 0.0497 0.160 Uiso calc R 1 1
C C15 -0.8634(12) -0.2437(17) 0.0942(7) 0.155(5) Uani d DU 1 1
H H15A -0.8537 -0.3053 0.1225 0.233 Uiso calc R 1 1
H H15B -0.9334 -0.2541 0.0680 0.233 Uiso calc R 1 1
H H15C -0.8540 -0.1523 0.1071 0.233 Uiso calc R 1 1
C C16 -0.6404(10) -0.4364(14) 0.1182(5) 0.116(3) Uani d DU 1 1
H H16A -0.5705 -0.4418 0.1173 0.140 Uiso calc R 1 1
H H16B -0.6879 -0.4911 0.0898 0.140 Uiso calc R 1 1
C C17 -0.6373(11) -0.4898(15) 0.1688(5) 0.129(4) Uani d DU 1 1
H H17A -0.5780 -0.4516 0.1969 0.194 Uiso calc R 1 1
H H17B -0.6307 -0.5868 0.1693 0.194 Uiso calc R 1 1
H H17C -0.7013 -0.4655 0.1730 0.194 Uiso calc R 1 1
C C18 0.0945(8) 0.5466(10) 0.4271(4) 0.075(2) Uani d U 1 1
H H18 0.0434 0.5395 0.4413 0.090 Uiso calc R 1 1
C C19 0.1497(7) 0.6285(10) 0.3646(4) 0.075(2) Uani d U 1 1
H H19 0.1373 0.6817 0.3351 0.090 Uiso calc R 1 1
C C20 0.2454(7) 0.5636(10) 0.3872(4) 0.0739(18) Uani d U 1 1
H H20 0.2948 0.5703 0.3719 0.089 Uiso calc R 1 1
C C21 0.1918(8) 0.4819(10) 0.4519(4) 0.0741(18) Uani d U 1 1
H H21 0.2043 0.4334 0.4825 0.089 Uiso calc R 1 1
C C22 0.2689(7) 0.4886(10) 0.4323(4) 0.0712(16) Uani d U 1 1
C C23 0.3707(8) 0.4164(10) 0.4555(4) 0.0734(18) Uani d U 1 1
H H23 0.4181 0.4263 0.4392 0.088 Uiso calc R 1 1
C C24 0.3997(8) 0.3399(10) 0.4970(4) 0.0740(18) Uani d U 1 1
H H24 0.3551 0.3402 0.5151 0.089 Uiso calc R 1 1
C C25 0.4923(8) 0.2545(11) 0.5185(4) 0.0773(17) Uani d U 1 1
C C26 0.5615(9) 0.2317(11) 0.4953(4) 0.0835(18) Uani d U 1 1
H H26 0.5499 0.2723 0.4633 0.100 Uiso calc R 1 1
C C27 0.5140(8) 0.1901(12) 0.5656(4) 0.0846(19) Uani d U 1 1
H H27 0.4676 0.2027 0.5823 0.101 Uiso calc R 1 1
C C28 0.6486(8) 0.1497(12) 0.5181(4) 0.0881(19) Uani d U 1 1
H H28 0.6944 0.1384 0.5010 0.106 Uiso calc R 1 1
C C29 0.5997(8) 0.1090(12) 0.5889(4) 0.0896(19) Uani d U 1 1
H H29 0.6108 0.0700 0.6211 0.108 Uiso calc R 1 1
C C30 0.6713(9) 0.0831(13) 0.5653(5) 0.0906(19) Uani d U 1 1
C C33 0.7943(11) -0.0354(15) 0.6460(6) 0.131(3) Uani d DU 1 1
H H33A 0.8699 -0.0503 0.6624 0.157 Uiso calc R 1 1
H H33B 0.7740 0.0327 0.6656 0.157 Uiso calc R 1 1
C C34 0.7347(12) -0.1634(16) 0.6417(7) 0.152(5) Uani d DU 1 1
H H34A 0.6606 -0.1465 0.6235 0.229 Uiso calc R 1 1
H H34B 0.7474 -0.1974 0.6760 0.229 Uiso calc R 1 1
H H34C 0.7576 -0.2292 0.6228 0.229 Uiso calc R 1 1
C C31 0.8072(11) -0.0722(15) 0.5527(6) 0.142(3) Uani d DU 1 1
H H31A 0.8343 -0.1626 0.5640 0.171 Uiso d R 1 1
H H31B 0.7651 -0.0681 0.5155 0.171 Uiso d R 1 1
C C32 0.8949(11) 0.0225(17) 0.5633(7) 0.158(4) Uani d DU 1 1
H H32A 0.8684 0.1079 0.5469 0.238 Uiso calc R 1 1
H H32B 0.9440 -0.0136 0.5497 0.238 Uiso calc R 1 1
H H32C 0.9300 0.0353 0.6004 0.238 Uiso calc R 1 1

loop_
_atom_site_aniso_label
_atom_site_aniso_U_11
_atom_site_aniso_U_22
_atom_site_aniso_U_33
_atom_site_aniso_U_12
_atom_site_aniso_U_13
_atom_site_aniso_U_23
I1 0.0763(5) 0.0786(5) 0.0931(6) -0.0070(4) 0.0071(4) 0.0243(4)
I2 0.0928(6) 0.0935(6) 0.0923(6) 0.0125(4) 0.0375(4) -0.0147(4)
Zn2 0.0576(6) 0.0539(6) 0.0683(7) -0.0019(5) 0.0132(5) -0.0030(5)
N1 0.078(4) 0.063(4) 0.064(4) -0.015(3) 0.028(3) -0.006(3)
N2 0.064(5) 0.051(4) 0.068(5) 0.000(3) 0.017(4) 0.004(4)
N3 0.105(5) 0.148(6) 0.129(5) 0.035(4) 0.043(4) 0.051(5)
N4 0.090(5) 0.093(5) 0.141(7) -0.036(5) 0.039(5) -0.038(6)
C1 0.096(5) 0.100(5) 0.079(5) -0.029(4) 0.032(4) -0.005(4)
C2 0.103(4) 0.078(4) 0.078(4) -0.017(3) 0.033(4) -0.010(4)
C3 0.102(4) 0.105(4) 0.081(4) -0.035(4) 0.031(4) -0.004(4)
C4 0.116(4) 0.086(4) 0.079(4) -0.027(3) 0.035(4) -0.012(4)
C5 0.116(4) 0.098(4) 0.080(4) -0.038(3) 0.037(3) -0.008(3)
C6 0.116(4) 0.108(4) 0.092(4) -0.038(4) 0.036(4) -0.013(4)
C7 0.105(4) 0.104(4) 0.094(4) -0.035(4) 0.044(4) -0.017(4)
C8 0.091(4) 0.092(3) 0.098(4) -0.028(3) 0.041(3) -0.018(4)
C9 0.079(4) 0.097(4) 0.105(5) -0.024(3) 0.032(4) -0.021(4)
C10 0.092(4) 0.082(4) 0.104(5) -0.021(3) 0.039(4) -0.019(4)
C11 0.083(4) 0.078(4) 0.103(5) -0.015(3) 0.034(4) -0.020(4)
C12 0.075(4) 0.088(4) 0.109(5) -0.017(3) 0.029(4) -0.021(4)
C13 0.075(4) 0.079(4) 0.102(5) -0.017(4) 0.032(4) -0.024(4)
C14 0.112(7) 0.117(7) 0.166(9) -0.033(6) 0.048(6) -0.035(7)
C15 0.141(9) 0.151(10) 0.179(11) -0.027(8) 0.068(7) -0.037(9)
C16 0.105(6) 0.110(6) 0.131(7) -0.035(5) 0.042(6) -0.040(6)
C17 0.126(8) 0.130(9) 0.131(8) -0.034(7) 0.048(8) -0.041(7)
C18 0.070(4) 0.073(5) 0.081(5) 0.008(4) 0.029(4) 0.013(4)
C19 0.064(4) 0.081(5) 0.077(5) 0.006(4) 0.023(4) 0.017(4)
C20 0.062(4) 0.080(4) 0.079(4) 0.005(3) 0.027(3) 0.013(3)
C21 0.071(3) 0.073(4) 0.076(4) 0.009(3) 0.027(3) 0.015(3)
C22 0.064(3) 0.071(3) 0.076(3) 0.005(3) 0.023(3) 0.010(3)
C23 0.067(3) 0.074(4) 0.075(4) 0.006(3) 0.023(3) 0.009(3)
C24 0.069(3) 0.078(4) 0.073(4) 0.008(3) 0.025(3) 0.009(3)
C25 0.073(3) 0.086(4) 0.075(3) 0.015(3) 0.031(3) 0.016(3)
C26 0.082(4) 0.097(4) 0.076(4) 0.022(3) 0.036(3) 0.023(3)
C27 0.079(4) 0.102(4) 0.079(4) 0.021(3) 0.039(3) 0.022(3)
C28 0.082(4) 0.109(5) 0.082(4) 0.026(3) 0.042(3) 0.029(4)
C29 0.085(4) 0.110(5) 0.082(4) 0.026(3) 0.041(3) 0.030(4)
C30 0.085(4) 0.112(4) 0.086(4) 0.029(3) 0.044(3) 0.033(3)
C33 0.108(6) 0.146(7) 0.134(5) 0.029(5) 0.040(5) 0.045(6)
C34 0.132(9) 0.147(9) 0.154(9) 0.015(7) 0.029(8) 0.027(9)
C31 0.120(6) 0.158(7) 0.136(6) 0.032(5) 0.034(5) 0.039(6)
C32 0.129(7) 0.164(8) 0.149(7) 0.021(5) 0.017(6) 0.042(6)

loop_
_atom_type_symbol
_atom_type_description
_atom_type_scat_dispersion_real
_atom_type_scat_dispersion_imag
_atom_type_scat_source
C C 0.0033 0.0016 'International Tables Vol C Tables 4.2.6.8 and 6.1.1.4'
H H 0.0000 0.0000 'International Tables Vol C Tables 4.2.6.8 and 6.1.1.4'
I I -0.4742 1.8119 'International Tables Vol C Tables 4.2.6.8 and 6.1.1.4'
N N 0.0061 0.0033 'International Tables Vol C Tables 4.2.6.8 and 6.1.1.4'
Zn Zn 0.2839 1.4301 'International Tables Vol C Tables 4.2.6.8 and 6.1.1.4'

loop_
_geom_angle_atom_site_label_1
_geom_angle_atom_site_label_2
_geom_angle_atom_site_label_3
_geom_angle
N2 Zn2 N1 102.0(3)
N2 Zn2 I1 113.9(2)
N1 Zn2 I1 106.1(2)
N2 Zn2 I2 106.6(2)
N1 Zn2 I2 108.1(2)
I1 Zn2 I2 118.71(6)
C2 N1 C1 115.9(9)
C2 N1 Zn2 124.7(7)
C1 N1 Zn2 119.4(8)
C18 N2 C19 117.8(8)
C18 N2 Zn2 118.6(7)
C19 N2 Zn2 123.5(6)
C30 N3 C33 118.8(11)
C30 N3 C31 119.6(11)
C33 N3 C31 119.4(11)
C13 N4 C16 122.9(11)
C13 N4 C14 121.0(11)
C16 N4 C14 114.9(10)
N1 C1 C3 121.4(12)
N1 C1 H1 119.3
C3 C1 H1 119.3
N1 C2 C4 125.9(12)
N1 C2 H2 117.1
C4 C2 H2 117.1
C5 C3 C1 119.9(12)
C5 C3 H3 120.1
C1 C3 H3 120.1
C5 C4 C2 120.8(13)
C5 C4 H4 119.6
C2 C4 H4 119.6
C4 C5 C3 116.1(10)
C4 C5 C6 114.8(12)
C3 C5 C6 129.0(12)
C7 C6 C5 124.7(12)
C7 C6 H6 117.6
C5 C6 H6 117.6
C6 C7 C8 129.4(12)
C6 C7 H7 115.3
C8 C7 H7 115.3
C10 C8 C9 115.1(10)
C10 C8 C7 114.5(11)
C9 C8 C7 130.3(12)
C12 C9 C8 121.4(11)
C12 C9 H9 119.3
C8 C9 H9 119.3
C8 C10 C11 124.9(12)
C8 C10 H10 117.5
C11 C10 H10 117.5
C10 C11 C13 120.9(11)
C10 C11 H11 119.5
C13 C11 H11 119.5
C9 C12 C13 121.6(12)
C9 C12 H12 119.2
C13 C12 H12 119.2
N4 C13 C11 123.1(11)
N4 C13 C12 120.9(11)
C11 C13 C12 116.0(10)
C15 C14 N4 113.0(14)
C15 C14 H14A 109.0
N4 C14 H14A 109.0
C15 C14 H14B 109.0
N4 C14 H14B 109.0
H14A C14 H14B 107.8
C14 C15 H15A 109.5
C14 C15 H15B 109.5
H15A C15 H15B 109.5
C14 C15 H15C 109.5
H15A C15 H15C 109.5
H15B C15 H15C 109.5
N4 C16 C17 110.1(12)
N4 C16 H16A 109.6
C17 C16 H16A 109.6
N4 C16 H16B 109.6
C17 C16 H16B 109.6
H16A C16 H16B 108.2
C16 C17 H17A 109.5
C16 C17 H17B 109.5
H17A C17 H17B 109.5
C16 C17 H17C 109.5
H17A C17 H17C 109.5
H17B C17 H17C 109.5
N2 C18 C21 121.3(9)
N2 C18 H18 119.3
C21 C18 H18 119.3
N2 C19 C20 122.6(9)
N2 C19 H19 118.7
C20 C19 H19 118.7
C19 C20 C22 120.6(9)
C19 C20 H20 119.7
C22 C20 H20 119.7
C22 C21 C18 121.4(9)
C22 C21 H21 119.3
C18 C21 H21 119.3
C21 C22 C20 116.2(9)
C21 C22 C23 123.4(9)
C20 C22 C23 120.3(9)
C24 C23 C22 125.4(10)
C24 C23 H23 117.3
C22 C23 H23 117.3
C23 C24 C25 128.3(10)
C23 C24 H24 115.8
C25 C24 H24 115.8
C26 C25 C27 116.0(9)
C26 C25 C24 124.5(10)
C27 C25 C24 119.5(9)
C25 C26 C28 121.5(10)
C25 C26 H26 119.2
C28 C26 H26 119.2
C29 C27 C25 123.5(10)
C29 C27 H27 118.3
C25 C27 H27 118.3
C26 C28 C30 123.3(10)
C26 C28 H28 118.3
C30 C28 H28 118.3
C27 C29 C30 121.3(10)
C27 C29 H29 119.4
C30 C29 H29 119.4
N3 C30 C28 122.3(10)
N3 C30 C29 123.3(10)
C28 C30 C29 114.3(10)
C34 C33 N3 101.7(13)
C34 C33 H33A 111.4
N3 C33 H33A 111.4
C34 C33 H33B 111.4
N3 C33 H33B 111.4
H33A C33 H33B 109.3
C33 C34 H34A 109.5
C33 C34 H34B 109.5
H34A C34 H34B 109.5
C33 C34 H34C 109.5
H34A C34 H34C 109.5
H34B C34 H34C 109.5
C32 C31 N3 93.8(12)
C32 C31 H31A 109.8
N3 C31 H31A 116.6
C32 C31 H31B 107.1
N3 C31 H31B 115.2
H31A C31 H31B 112.3
C31 C32 H32A 109.5
C31 C32 H32B 109.4
H32A C32 H32B 109.5
C31 C32 H32C 109.5
H32A C32 H32C 109.5
H32B C32 H32C 109.5

loop_
_geom_bond_atom_site_label_1
_geom_bond_atom_site_label_2
_geom_bond_distance
I1 Zn2 2.5473(17)
I2 Zn2 2.5770(14)
Zn2 N2 2.039(7)
Zn2 N1 2.054(8)
N1 C2 1.321(13)
N1 C1 1.344(13)
N2 C18 1.335(12)
N2 C19 1.340(12)
N3 C30 1.371(14)
N3 C33 1.546(17)
N3 C31 1.564(9)
N4 C13 1.373(13)
N4 C16 1.468(16)
N4 C14 1.499(17)
C1 C3 1.410(15)
C1 H1 0.9300
C2 C4 1.347(14)
C2 H2 0.9300
C3 C5 1.405(17)
C3 H3 0.9300
C4 C5 1.345(17)
C4 H4 0.9300
C5 C6 1.422(9)
C6 C7 1.344(8)
C6 H6 0.9300
C7 C8 1.431(9)
C7 H7 0.9300
C8 C10 1.354(15)
C8 C9 1.404(16)
C9 C12 1.390(14)
C9 H9 0.9300
C10 C11 1.368(14)
C10 H10 0.9300
C11 C13 1.382(15)
C11 H11 0.9300
C12 C13 1.402(15)
C12 H12 0.9300
C14 C15 1.469(9)
C14 H14A 0.9700
C14 H14B 0.9700
C15 H15A 0.9600
C15 H15B 0.9600
C15 H15C 0.9600
C16 C17 1.486(9)
C16 H16A 0.9700
C16 H16B 0.9700
C17 H17A 0.9600
C17 H17B 0.9600
C17 H17C 0.9600
C18 C21 1.397(13)
C18 H18 0.9300
C19 C20 1.376(13)
C19 H19 0.9300
C20 C22 1.381(13)
C20 H20 0.9300
C21 C22 1.366(13)
C21 H21 0.9300
C22 C23 1.477(13)
C23 C24 1.304(13)
C23 H23 0.9300
C24 C25 1.448(13)
C24 H24 0.9300
C25 C26 1.355(14)
C25 C27 1.378(14)
C26 C28 1.378(14)
C26 H26 0.9300
C27 C29 1.362(14)
C27 H27 0.9300
C28 C30 1.389(14)
C28 H28 0.9300
C29 C30 1.398(14)
C29 H29 0.9300
C33 C34 1.484(9)
C33 H33A 0.9700
C33 H33B 0.9700
C34 H34A 0.9600
C34 H34B 0.9600
C34 H34C 0.9600
C31 C32 1.461(9)
C31 H31A 0.9702
C31 H31B 0.9698
C32 H32A 0.9600
C32 H32B 0.9600
C32 H32C 0.9600

loop_
_geom_torsion_atom_site_label_1
_geom_torsion_atom_site_label_2
_geom_torsion_atom_site_label_3
_geom_torsion_atom_site_label_4
_geom_torsion
N2 Zn2 N1 C2 -12.9(9)
I1 Zn2 N1 C2 106.6(8)
I2 Zn2 N1 C2 -125.0(8)
N2 Zn2 N1 C1 165.5(7)
I1 Zn2 N1 C1 -75.0(7)
I2 Zn2 N1 C1 53.3(8)
N1 Zn2 N2 C18 -82.1(7)
I1 Zn2 N2 C18 164.0(6)
I2 Zn2 N2 C18 31.1(7)
N1 Zn2 N2 C19 94.1(8)
I1 Zn2 N2 C19 -19.8(8)
I2 Zn2 N2 C19 -152.6(7)
C2 N1 C1 C3 0.7(15)
Zn2 N1 C1 C3 -177.8(8)
C1 N1 C2 C4 -1.4(16)
Zn2 N1 C2 C4 177.0(9)
N1 C1 C3 C5 1.2(17)
N1 C2 C4 C5 0.0(19)
C2 C4 C5 C3 2.0(18)
C2 C4 C5 C6 -174.6(11)
C1 C3 C5 C4 -2.6(17)
C1 C3 C5 C6 173.5(11)
C4 C5 C6 C7 -167.9(12)
C3 C5 C6 C7 16(2)
C5 C6 C7 C8 -175.7(12)
C6 C7 C8 C10 -174.5(13)
C6 C7 C8 C9 9(2)
C10 C8 C9 C12 -0.8(18)
C7 C8 C9 C12 175.8(12)
C9 C8 C10 C11 0.8(19)
C7 C8 C10 C11 -176.4(11)
C8 C10 C11 C13 1.1(19)
C8 C9 C12 C13 -1.0(19)
C16 N4 C13 C11 174.0(12)
C14 N4 C13 C11 7.3(18)
C16 N4 C13 C12 -5.3(18)
C14 N4 C13 C12 -172.0(12)
C10 C11 C13 N4 177.8(12)
C10 C11 C13 C12 -2.9(17)
C9 C12 C13 N4 -177.8(12)
C9 C12 C13 C11 2.8(18)
C13 N4 C14 C15 -86.0(16)
C16 N4 C14 C15 106.3(14)
C13 N4 C16 C17 84.5(15)
C14 N4 C16 C17 -108.1(13)
C19 N2 C18 C21 -1.3(14)
Zn2 N2 C18 C21 175.2(7)
C18 N2 C19 C20 3.0(14)
Zn2 N2 C19 C20 -173.3(8)
N2 C19 C20 C22 -2.9(16)
N2 C18 C21 C22 -0.5(16)
C18 C21 C22 C20 0.7(15)
C18 C21 C22 C23 -176.7(9)
C19 C20 C22 C21 0.9(15)
C19 C20 C22 C23 178.4(10)
C21 C22 C23 C24 -0.6(17)
C20 C22 C23 C24 -178.0(11)
C22 C23 C24 C25 172.4(10)
C23 C24 C25 C26 -5.9(19)
C23 C24 C25 C27 174.3(11)
C27 C25 C26 C28 -0.6(18)
C24 C25 C26 C28 179.6(11)
C26 C25 C27 C29 0.8(19)
C24 C25 C27 C29 -179.4(11)
C25 C26 C28 C30 1(2)
C25 C27 C29 C30 -1(2)
C33 N3 C30 C28 165.0(13)
C31 N3 C30 C28 -32(2)
C33 N3 C30 C29 -11(2)
C31 N3 C30 C29 152.4(13)
C26 C28 C30 N3 -177.8(13)
C26 C28 C30 C29 -2(2)
C27 C29 C30 N3 177.9(13)
C27 C29 C30 C28 1.8(19)
C30 N3 C33 C34 88.2(16)
C31 N3 C33 C34 -75.0(16)
C30 N3 C31 C32 104.9(14)
C33 N3 C31 C32 -92.0(14)
